data_7106301
loop_
_publ_author_name
'Mikael Brasse'
'Jonathan Ellman'
'Robert Bergman'

_publ_section_title
;
 A Facile, Metal- and Solvent Free, Autoxidative Coupling of Quinolines
 with Indoles and Pyrroles
;
_journal_name_full Chem.Commun.
_journal_page_first 5019
_journal_paper_doi 10.1039/c1cc10507h
_journal_volume 47
_journal_year 2011
_chemical_formula_sum 'C22 H16 Cl2 N2'
_chemical_formula_weight 379.27
_chemical_name_common MB-II-194
_chemical_name_systematic
;
bergman05
;
_space_group.centring_type P

_space_group_IT_number 14
_space_group.IT_number 14

_symmetry_cell_setting monoclinic
_symmetry_space_group_name_Hall '-P 2yn'
_symmetry_space_group_name_H-M 'P 1 21/n 1'
_atom_sites_solution_hydrogens geom
_atom_sites_solution_primary direct
_atom_sites_solution_secondary difmap
_audit_creation_method SHELXL-97
_cell_angle_alpha 90.00
_cell_angle_beta 97.850(7)
_cell_angle_gamma 90.00
_cell_formula_units_Z 4
_cell_length_a 8.5493(10)
_cell_length_b 9.3890(11)
_cell_length_c 22.288(2)
_cell_measurement_reflns_used 9424
_cell_measurement_temperature 100(2)
_cell_measurement_theta_max 67.62
_cell_measurement_theta_min 5.12
_cell_volume 1772.3(3)
_computing_cell_refinement 'Bruker SAINT'
_computing_data_collection 'Bruker APEX2'
_computing_data_reduction 'Bruker SAINT'
_computing_molecular_graphics ORTEP-32
_computing_publication_material WinGX
_computing_structure_refinement SHELXL-97
_computing_structure_solution SIR-2008
_diffrn_ambient_temperature 100(2)
_diffrn_detector_area_resol_mean 8.366
_diffrn_measured_fraction_theta_full 0.995
_diffrn_measured_fraction_theta_max 0.991
_diffrn_measurement_device_type 'Bruker APEX-II CCD'
_diffrn_measurement_method 'phi and omega scans'
_diffrn_radiation_monochromator 'HELIOS multilayer mirrors'
_diffrn_radiation_source 'microfocus rotating anode'
_diffrn_radiation_type CuK\a
_diffrn_radiation_wavelength 1.54178
_diffrn_reflns_av_R_equivalents 0.0501
_diffrn_reflns_av_sigmaI/netI 0.0278
_diffrn_reflns_limit_h_max 10
_diffrn_reflns_limit_h_min -10
_diffrn_reflns_limit_k_max 11
_diffrn_reflns_limit_k_min -11
_diffrn_reflns_limit_l_max 26
_diffrn_reflns_limit_l_min -25
_diffrn_reflns_number 22240
_diffrn_reflns_theta_full 67.00
_diffrn_reflns_theta_max 68.04
_diffrn_reflns_theta_min 4.00
_exptl_absorpt_coefficient_mu 3.344
_exptl_absorpt_correction_T_max 0.8779
_exptl_absorpt_correction_T_min 0.6897
_exptl_absorpt_correction_type multi-scan
_exptl_absorpt_process_details SADABS
_exptl_crystal_colour colorless
_exptl_crystal_density_diffrn 1.421
_exptl_crystal_density_method 'not measured'
_exptl_crystal_description prism
_exptl_crystal_F_000 784
_exptl_crystal_size_max 0.12
_exptl_crystal_size_mid 0.10
_exptl_crystal_size_min 0.04
_refine_diff_density_max 0.310
_refine_diff_density_min -0.334
_refine_diff_density_rms 0.071
_refine_ls_extinction_method none
_refine_ls_goodness_of_fit_ref 1.071
_refine_ls_hydrogen_treatment constr
_refine_ls_matrix_type full
_refine_ls_number_parameters 235
_refine_ls_number_reflns 3206
_refine_ls_number_restraints 0
_refine_ls_restrained_S_all 1.071
_refine_ls_R_factor_all 0.0452
_refine_ls_R_factor_gt 0.0371
_refine_ls_shift/su_max 0.000
_refine_ls_shift/su_mean 0.000
_refine_ls_structure_factor_coef Fsqd
_refine_ls_weighting_details 'calc w=1/[\s^2^(Fo^2^)+(0.0670P)^2^+0.4411P] where P=(Fo^2^+2Fc^2^)/3'
_refine_ls_weighting_scheme calc
_refine_ls_wR_factor_gt 0.0970
_refine_ls_wR_factor_ref 0.1084
_reflns_number_gt 2795
_reflns_number_total 3206
_reflns_threshold_expression >2sigma(I)
_cod_data_source_file c1cc10507h.txt
_cod_data_source_block bergman05
_cod_depositor_comments
;
The following automatic conversions were performed:

'_space_group.centring_type' value 'primitive' was replaced with the
value 'P' as specified in the replacement file
'/home/antanas/src/cod-tools/trunk/data/replacement-values/replacement_values.lst'.

Automatic conversion script
Id: cif_fix_values 5642 2017-10-24 12:04:52Z antanas 
;
_cod_original_cell_volume 1772.3(4)
_cod_original_sg_symbol_H-M P2(1)/n
_cod_database_code 7106301

loop_
_symmetry_equiv_pos_as_xyz
'x, y, z'
'-x+1/2, y+1/2, -z+1/2'
'-x, -y, -z'
'x-1/2, -y-1/2, z-1/2'

loop_
_atom_site_label
_atom_site_type_symbol
_atom_site_fract_x
_atom_site_fract_y
_atom_site_fract_z
_atom_site_U_iso_or_equiv
_atom_site_adp_type
_atom_site_occupancy
_atom_site_symmetry_multiplicity
_atom_site_calc_flag
_atom_site_refinement_flags
_atom_site_disorder_assembly
_atom_site_disorder_group
C1 C 0.1585(2) 0.3162(2) 0.73921(8) 0.0239(4) Uani 1 1 d . . .
H1 H 0.0617 0.3595 0.7456 0.029 Uiso 1 1 calc R . .
C2 C 0.1762(2) 0.22143(19) 0.69339(8) 0.0216(4) Uani 1 1 d . . .
C3 C 0.3419(2) 0.1838(2) 0.70033(8) 0.0221(4) Uani 1 1 d . . .
C4 C 0.4355(2) 0.0982(2) 0.66811(8) 0.0248(4) Uani 1 1 d . . .
H4 H 0.3893 0.0464 0.6336 0.030 Uiso 1 1 calc R . .
C5 C 0.5960(2) 0.0902(2) 0.68716(8) 0.0280(4) Uani 1 1 d . . .
H5 H 0.6598 0.0318 0.6656 0.034 Uiso 1 1 calc R . .
C6 C 0.6667(2) 0.1673(2) 0.73805(8) 0.0300(4) Uani 1 1 d . . .
H6 H 0.7773 0.1597 0.7502 0.036 Uiso 1 1 calc R . .
C7 C 0.5777(2) 0.2536(2) 0.77046(8) 0.0281(4) Uani 1 1 d . . .
H7 H 0.6252 0.3063 0.8046 0.034 Uiso 1 1 calc R . .
C8 C 0.4151(2) 0.2608(2) 0.75124(8) 0.0242(4) Uani 1 1 d . . .
C9 C 0.0550(2) 0.1646(2) 0.64593(7) 0.0218(4) Uani 1 1 d . . .
C10 C -0.0755(2) 0.2513(2) 0.61742(8) 0.0219(4) Uani 1 1 d . . .
C11 C -0.0937(2) 0.3958(2) 0.63193(8) 0.0246(4) Uani 1 1 d . . .
H11 H -0.0173 0.4402 0.6609 0.029 Uiso 1 1 calc R . .
C12 C -0.2202(2) 0.4738(2) 0.60486(9) 0.0290(4) Uani 1 1 d . . .
H12 H -0.2311 0.5711 0.6152 0.035 Uiso 1 1 calc R . .
C13 C -0.3324(2) 0.4089(2) 0.56219(8) 0.0320(5) Uani 1 1 d . . .
H13 H -0.4210 0.4622 0.5441 0.038 Uiso 1 1 calc R . .
C14 C -0.3163(2) 0.2694(2) 0.54603(8) 0.0288(4) Uani 1 1 d . . .
H14 H -0.3930 0.2278 0.5163 0.035 Uiso 1 1 calc R . .
C15 C -0.1876(2) 0.1868(2) 0.57289(7) 0.0237(4) Uani 1 1 d . . .
C16 C -0.1637(2) 0.0408(2) 0.55609(7) 0.0236(4) Uani 1 1 d . . .
C17 C -0.2644(2) -0.0348(2) 0.51127(8) 0.0283(4) Uani 1 1 d . . .
H17 H -0.3564 0.0107 0.4914 0.034 Uiso 1 1 calc R . .
C18 C -0.2323(2) -0.1713(2) 0.49601(8) 0.0307(4) Uani 1 1 d . . .
H18 H -0.3017 -0.2193 0.4657 0.037 Uiso 1 1 calc R . .
C19 C -0.0971(2) -0.2415(2) 0.52480(8) 0.0288(4) Uani 1 1 d . . .
H19 H -0.0748 -0.3364 0.5139 0.035 Uiso 1 1 calc R . .
C20 C 0.0026(2) -0.1716(2) 0.56894(8) 0.0275(4) Uani 1 1 d . . .
H20 H 0.0936 -0.2189 0.5887 0.033 Uiso 1 1 calc R . .
C21 C -0.0292(2) -0.0307(2) 0.58500(8) 0.0232(4) Uani 1 1 d . . .
C22 C 0.5964(3) 0.4343(2) 0.34934(9) 0.0353(5) Uani 1 1 d . . .
H22A H 0.6477 0.4169 0.3128 0.042 Uiso 1 1 calc R . .
H22B H 0.5122 0.5061 0.3390 0.042 Uiso 1 1 calc R . .
N1 N 0.30034(19) 0.33881(18) 0.77416(7) 0.0251(3) Uani 1 1 d . . .
H1A H 0.3160 0.3944 0.8062 0.030 Uiso 1 1 calc R . .
N2 N 0.07575(18) 0.03242(17) 0.63021(6) 0.0225(3) Uani 1 1 d . . .
Cl1 Cl 0.73698(6) 0.50031(6) 0.40795(2) 0.03707(16) Uani 1 1 d . . .
Cl2 Cl 0.51181(6) 0.27301(5) 0.37188(2) 0.03286(15) Uani 1 1 d . . .

loop_
_atom_site_aniso_label
_atom_site_aniso_U_11
_atom_site_aniso_U_22
_atom_site_aniso_U_33
_atom_site_aniso_U_23
_atom_site_aniso_U_13
_atom_site_aniso_U_12
C1 0.0256(9) 0.0251(9) 0.0201(8) 0.0021(7) -0.0002(7) 0.0003(7)
C2 0.0238(9) 0.0212(9) 0.0192(8) 0.0024(7) 0.0000(7) 0.0000(7)
C3 0.0255(9) 0.0214(9) 0.0181(8) 0.0039(7) -0.0016(7) -0.0023(7)
C4 0.0283(9) 0.0255(9) 0.0199(8) 0.0026(7) 0.0007(7) -0.0001(7)
C5 0.0274(9) 0.0317(10) 0.0254(9) 0.0037(7) 0.0053(7) 0.0018(8)
C6 0.0222(9) 0.0375(11) 0.0290(9) 0.0068(8) -0.0007(7) -0.0035(8)
C7 0.0277(10) 0.0315(10) 0.0230(9) 0.0020(7) -0.0036(7) -0.0055(8)
C8 0.0286(9) 0.0226(9) 0.0206(8) 0.0023(7) 0.0006(7) -0.0035(7)
C9 0.0224(8) 0.0259(9) 0.0169(8) 0.0017(7) 0.0017(6) -0.0009(7)
C10 0.0212(8) 0.0264(9) 0.0182(8) 0.0035(7) 0.0032(6) -0.0012(7)
C11 0.0242(9) 0.0281(10) 0.0212(8) 0.0019(7) 0.0028(7) 0.0010(7)
C12 0.0299(10) 0.0292(10) 0.0281(9) 0.0035(8) 0.0045(7) 0.0059(8)
C13 0.0269(9) 0.0425(12) 0.0255(9) 0.0051(8) -0.0001(7) 0.0113(9)
C14 0.0248(9) 0.0392(11) 0.0212(9) 0.0013(8) -0.0015(7) 0.0018(8)
C15 0.0232(9) 0.0314(10) 0.0169(8) 0.0037(7) 0.0036(7) -0.0004(7)
C16 0.0222(9) 0.0302(10) 0.0181(8) 0.0016(7) 0.0019(7) -0.0042(7)
C17 0.0250(9) 0.0357(11) 0.0227(9) 0.0007(8) -0.0023(7) -0.0043(8)
C18 0.0302(10) 0.0368(11) 0.0239(9) -0.0034(8) -0.0007(7) -0.0115(8)
C19 0.0371(11) 0.0251(10) 0.0242(9) -0.0007(7) 0.0037(8) -0.0064(8)
C20 0.0311(10) 0.0275(10) 0.0228(9) 0.0015(7) -0.0003(7) -0.0007(8)
C21 0.0258(9) 0.0263(9) 0.0169(8) 0.0018(7) 0.0010(7) -0.0037(7)
C22 0.0471(12) 0.0313(11) 0.0279(10) 0.0008(8) 0.0067(9) 0.0013(9)
N1 0.0288(8) 0.0252(8) 0.0201(7) -0.0035(6) -0.0006(6) -0.0027(6)
N2 0.0247(8) 0.0235(8) 0.0181(7) 0.0008(6) -0.0013(6) -0.0004(6)
Cl1 0.0344(3) 0.0346(3) 0.0423(3) -0.0005(2) 0.0054(2) -0.0038(2)
Cl2 0.0356(3) 0.0271(3) 0.0353(3) -0.00262(18) 0.00257(19) 0.00182(18)

loop_
_atom_type_symbol
_atom_type_description
_atom_type_scat_dispersion_real
_atom_type_scat_dispersion_imag
_atom_type_scat_source
C C 0.0181 0.0091 'International Tables Vol C Tables 4.2.6.8 and 6.1.1.4'
H H 0.0000 0.0000 'International Tables Vol C Tables 4.2.6.8 and 6.1.1.4'
N N 0.0311 0.0180 'International Tables Vol C Tables 4.2.6.8 and 6.1.1.4'
Cl Cl 0.3639 0.7018 'International Tables Vol C Tables 4.2.6.8 and 6.1.1.4'

loop_
_geom_angle_atom_site_label_1
_geom_angle_atom_site_label_2
_geom_angle_atom_site_label_3
_geom_angle
_geom_angle_site_symmetry_1
_geom_angle_site_symmetry_3
_geom_angle_publ_flag
N1 C1 C2 110.15(17) . . ?
N1 C1 H1 124.9 . . ?
C2 C1 H1 124.9 . . ?
C1 C2 C3 106.44(15) . . ?
C1 C2 C9 128.86(17) . . ?
C3 C2 C9 124.70(16) . . ?
C4 C3 C8 118.90(17) . . ?
C4 C3 C2 134.83(16) . . ?
C8 C3 C2 106.22(16) . . ?
C5 C4 C3 119.13(17) . . ?
C5 C4 H4 120.4 . . ?
C3 C4 H4 120.4 . . ?
C4 C5 C6 121.20(19) . . ?
C4 C5 H5 119.4 . . ?
C6 C5 H5 119.4 . . ?
C7 C6 C5 121.02(18) . . ?
C7 C6 H6 119.5 . . ?
C5 C6 H6 119.5 . . ?
C6 C7 C8 117.60(17) . . ?
C6 C7 H7 121.2 . . ?
C8 C7 H7 121.2 . . ?
N1 C8 C7 129.81(17) . . ?
N1 C8 C3 108.05(16) . . ?
C7 C8 C3 122.13(18) . . ?
N2 C9 C10 122.52(16) . . ?
N2 C9 C2 115.31(16) . . ?
C10 C9 C2 122.14(17) . . ?
C11 C10 C15 119.13(17) . . ?
C11 C10 C9 122.74(16) . . ?
C15 C10 C9 118.13(17) . . ?
C12 C11 C10 121.13(18) . . ?
C12 C11 H11 119.4 . . ?
C10 C11 H11 119.4 . . ?
C11 C12 C13 119.5(2) . . ?
C11 C12 H12 120.2 . . ?
C13 C12 H12 120.2 . . ?
C14 C13 C12 120.80(18) . . ?
C14 C13 H13 119.6 . . ?
C12 C13 H13 119.6 . . ?
C13 C14 C15 120.95(18) . . ?
C13 C14 H14 119.5 . . ?
C15 C14 H14 119.5 . . ?
C14 C15 C10 118.40(18) . . ?
C14 C15 C16 122.83(17) . . ?
C10 C15 C16 118.76(16) . . ?
C21 C16 C17 117.59(18) . . ?
C21 C16 C15 117.99(16) . . ?
C17 C16 C15 124.39(17) . . ?
C18 C17 C16 121.54(18) . . ?
C18 C17 H17 119.2 . . ?
C16 C17 H17 119.2 . . ?
C17 C18 C19 120.50(17) . . ?
C17 C18 H18 119.7 . . ?
C19 C18 H18 119.7 . . ?
C20 C19 C18 119.48(19) . . ?
C20 C19 H19 120.3 . . ?
C18 C19 H19 120.3 . . ?
C19 C20 C21 120.52(18) . . ?
C19 C20 H20 119.7 . . ?
C21 C20 H20 119.7 . . ?
N2 C21 C20 117.26(17) . . ?
N2 C21 C16 122.38(18) . . ?
C20 C21 C16 120.36(17) . . ?
Cl1 C22 Cl2 110.63(11) . . ?
Cl1 C22 H22A 109.5 . . ?
Cl2 C22 H22A 109.5 . . ?
Cl1 C22 H22B 109.5 . . ?
Cl2 C22 H22B 109.5 . . ?
H22A C22 H22B 108.1 . . ?
C1 N1 C8 109.13(15) . . ?
C1 N1 H1A 125.4 . . ?
C8 N1 H1A 125.4 . . ?
C9 N2 C21 120.11(16) . . ?

loop_
_geom_bond_atom_site_label_1
_geom_bond_atom_site_label_2
_geom_bond_distance
_geom_bond_site_symmetry_2
_geom_bond_publ_flag
C1 N1 1.365(2) . ?
C1 C2 1.378(3) . ?
C1 H1 0.9500 . ?
C2 C3 1.448(3) . ?
C2 C9 1.476(2) . ?
C3 C4 1.399(3) . ?
C3 C8 1.417(3) . ?
C4 C5 1.382(3) . ?
C4 H4 0.9500 . ?
C5 C6 1.410(3) . ?
C5 H5 0.9500 . ?
C6 C7 1.381(3) . ?
C6 H6 0.9500 . ?
C7 C8 1.400(3) . ?
C7 H7 0.9500 . ?
C8 N1 1.377(3) . ?
C9 N2 1.308(3) . ?
C9 C10 1.455(2) . ?
C10 C11 1.408(3) . ?
C10 C15 1.418(3) . ?
C11 C12 1.375(3) . ?
C11 H11 0.9500 . ?
C12 C13 1.395(3) . ?
C12 H12 0.9500 . ?
C13 C14 1.370(3) . ?
C13 H13 0.9500 . ?
C14 C15 1.411(3) . ?
C14 H14 0.9500 . ?
C15 C16 1.443(3) . ?
C16 C21 1.409(3) . ?
C16 C17 1.417(3) . ?
C17 C18 1.363(3) . ?
C17 H17 0.9500 . ?
C18 C19 1.407(3) . ?
C18 H18 0.9500 . ?
C19 C20 1.377(3) . ?
C19 H19 0.9500 . ?
C20 C21 1.407(3) . ?
C20 H20 0.9500 . ?
C21 N2 1.387(2) . ?
C22 Cl1 1.762(2) . ?
C22 Cl2 1.780(2) . ?
C22 H22A 0.9900 . ?
C22 H22B 0.9900 . ?
N1 H1A 0.8800 . ?

loop_
_cod_related_entry_id
_cod_related_entry_database
_cod_related_entry_code
1 ChemSpider 30653277
